data_7001218
loop_
_publ_author_name
'Au, Richard H. W.'
'Jennings, Michael C.'
'Puddephatt, Richard J.'

_publ_section_title
;
 Supramolecular organoplatinum(iv) chemistry: a nanotube structure
 supported by hydrogen bonds
;
_journal_issue 18
_journal_name_full 'Dalton Transactions'
_journal_page_first 3519
_journal_page_last 3525
_journal_paper_doi 10.1039/b900855a
_journal_year 2009
_chemical_formula_moiety 'C74 H100 N8 O2 Pt2, 2(C4 H8 O), 2(B F4)'
_chemical_formula_sum 'C82 H116 B2 F8 N8 O4 Pt2'
_chemical_formula_weight 1841.63
_chemical_name_systematic
;
?
;
_space_group_IT_number 14
_symmetry_cell_setting monoclinic
_symmetry_space_group_name_Hall '-P 2yn'
_symmetry_space_group_name_H-M 'P 1 21/n 1'
_atom_sites_solution_hydrogens geom
_atom_sites_solution_primary direct
_atom_sites_solution_secondary difmap
_audit_creation_method SHELXL-97
_cell_angle_alpha 90.00
_cell_angle_beta 90.757(2)
_cell_angle_gamma 90.00
_cell_formula_units_Z 2
_cell_length_a 13.2476(3)
_cell_length_b 15.2782(4)
_cell_length_c 20.4940(4)
_cell_measurement_reflns_used 31678
_cell_measurement_temperature 150(2)
_cell_measurement_theta_max 27.48
_cell_measurement_theta_min 2.04
_cell_volume 4147.61(16)
_computing_cell_refinement 'DENZO-SMN (Otwinowski & Minor, 1997)'
_computing_data_collection 'COLLECT (Nonius, 1997-2001)'
_computing_data_reduction DENZO-SMN
_computing_molecular_graphics 'SHELXTL/PC (Sheldrick, 2001)'
_computing_publication_material SHELXTL/PC
_computing_structure_refinement 'SHELXL-97 (Sheldrick, 1997)'
_computing_structure_solution 'SHELXS-97 (Sheldrick, 1997)'
_diffrn_ambient_temperature 150(2)
_diffrn_measured_fraction_theta_full 0.998
_diffrn_measured_fraction_theta_max 0.998
_diffrn_measurement_device_type 'Nonius Kappa-CCD'
_diffrn_measurement_method '\f scans, and \w scans with \k offsets'
_diffrn_radiation_monochromator graphite
_diffrn_radiation_source 'fine-focus sealed tube'
_diffrn_radiation_type MoK\a
_diffrn_radiation_wavelength 0.71073
_diffrn_reflns_av_R_equivalents 0.082
_diffrn_reflns_av_sigmaI/netI 0.0478
_diffrn_reflns_limit_h_max 15
_diffrn_reflns_limit_h_min -15
_diffrn_reflns_limit_k_max 18
_diffrn_reflns_limit_k_min -17
_diffrn_reflns_limit_l_max 24
_diffrn_reflns_limit_l_min -24
_diffrn_reflns_number 42290
_diffrn_reflns_theta_full 25.03
_diffrn_reflns_theta_max 25.03
_diffrn_reflns_theta_min 2.67
_diffrn_standards_number 0
_exptl_absorpt_coefficient_mu 3.439
_exptl_absorpt_correction_T_max 0.8137
_exptl_absorpt_correction_T_min 0.4251
_exptl_absorpt_correction_type multi-scan
_exptl_absorpt_process_details 'DENZO-SMN (Otwinowski & Minor, 1997)'
_exptl_crystal_colour colourless
_exptl_crystal_density_diffrn 1.475
_exptl_crystal_density_method 'not measured'
_exptl_crystal_description plate
_exptl_crystal_F_000 1868
_exptl_crystal_size_max 0.30
_exptl_crystal_size_mid 0.22
_exptl_crystal_size_min 0.06
_refine_diff_density_max 2.030
_refine_diff_density_min -1.214
_refine_diff_density_rms 0.106
_refine_ls_extinction_method none
_refine_ls_goodness_of_fit_ref 1.060
_refine_ls_hydrogen_treatment constr
_refine_ls_matrix_type full
_refine_ls_number_parameters 519
_refine_ls_number_reflns 7322
_refine_ls_number_restraints 0
_refine_ls_restrained_S_all 1.060
_refine_ls_R_factor_all 0.0552
_refine_ls_R_factor_gt 0.0385
_refine_ls_shift/su_max 0.001
_refine_ls_shift/su_mean 0.000
_refine_ls_structure_factor_coef Fsqd
_refine_ls_weighting_details 'calc w=1/[\s^2^(Fo^2^)+(0.0496P)^2^+4.4303P] where P=(Fo^2^+2Fc^2^)/3'
_refine_ls_weighting_scheme calc
_refine_ls_wR_factor_gt 0.0919
_refine_ls_wR_factor_ref 0.0994
_reflns_number_gt 5782
_reflns_number_total 7322
_reflns_threshold_expression I>2\s(I)
_cod_data_source_file b900855a.txt
_cod_data_source_block 07108
_cod_depositor_comments
;
The following automatic conversions were performed:
'_symmetry_cell_setting' value 'Monoclinic' changed to 'monoclinic'
according to '/home/saulius/struct/CIF-dictionaries/cif_core.dic'
dictionary named 'cif_core.dic' version 2.4.1 from 2010-06-29.

Automatic conversion script
Id: cif_fix_enum 1527 2010-12-29 10:47:43Z saulius 
;
_cod_original_sg_symbol_H-M 'P 21 /n'
_cod_database_code 7001218

loop_
_symmetry_equiv_pos_as_xyz
'x, y, z'
'-x+1/2, y+1/2, -z+1/2'
'-x, -y, -z'
'x-1/2, -y-1/2, z-1/2'

loop_
_atom_site_label
_atom_site_type_symbol
_atom_site_fract_x
_atom_site_fract_y
_atom_site_fract_z
_atom_site_U_iso_or_equiv
_atom_site_adp_type
_atom_site_occupancy
_atom_site_symmetry_multiplicity
_atom_site_calc_flag
_atom_site_refinement_flags
_atom_site_disorder_assembly
_atom_site_disorder_group
Pt Pt 0.081405(14) 0.707012(14) 0.665211(9) 0.03468(9) Uani 1 1 d . . .
C1 C -0.0603(4) 0.6556(4) 0.6524(3) 0.0438(14) Uani 1 1 d . . .
H1A H -0.0757 0.6168 0.6890 0.066 Uiso 1 1 calc R . .
H1B H -0.0631 0.6223 0.6115 0.066 Uiso 1 1 calc R . .
H1C H -0.1099 0.7032 0.6504 0.066 Uiso 1 1 calc R . .
C2 C 0.0216(4) 0.7668(4) 0.7470(3) 0.0483(15) Uani 1 1 d . . .
H2A H -0.0058 0.8242 0.7349 0.072 Uiso 1 1 calc R . .
H2B H 0.0749 0.7743 0.7802 0.072 Uiso 1 1 calc R . .
H2C H -0.0323 0.7302 0.7646 0.072 Uiso 1 1 calc R . .
N11 N 0.2320(3) 0.7587(3) 0.67248(19) 0.0342(10) Uani 1 1 d . . .
C12 C 0.2681(4) 0.8108(4) 0.7199(3) 0.0412(14) Uani 1 1 d . . .
H12A H 0.2235 0.8289 0.7531 0.049 Uiso 1 1 calc R . .
C13 C 0.3662(4) 0.8391(4) 0.7228(2) 0.0431(14) Uani 1 1 d . . .
H13A H 0.3881 0.8758 0.7576 0.052 Uiso 1 1 calc R . .
C14 C 0.4331(4) 0.8145(4) 0.6752(2) 0.0383(13) Uani 1 1 d . . .
C15 C 0.3950(4) 0.7614(4) 0.6251(2) 0.0337(12) Uani 1 1 d . . .
H15A H 0.4381 0.7437 0.5909 0.040 Uiso 1 1 calc R . .
C16 C 0.2960(4) 0.7344(3) 0.6246(2) 0.0309(11) Uani 1 1 d . . .
C17 C 0.2527(4) 0.6753(3) 0.5739(2) 0.0320(11) Uani 1 1 d . . .
C18 C 0.3078(4) 0.6452(3) 0.5210(2) 0.0317(11) Uani 1 1 d . . .
H18A H 0.3755 0.6640 0.5157 0.038 Uiso 1 1 calc R . .
C19 C 0.2646(4) 0.5877(3) 0.4757(2) 0.0343(12) Uani 1 1 d . A .
C20 C 0.1661(4) 0.5639(4) 0.4860(2) 0.0354(12) Uani 1 1 d . . .
H20A H 0.1332 0.5251 0.4564 0.042 Uiso 1 1 calc R . .
C21 C 0.1148(4) 0.5955(4) 0.5388(2) 0.0367(12) Uani 1 1 d . . .
H21A H 0.0470 0.5775 0.5447 0.044 Uiso 1 1 calc R . .
N22 N 0.1560(3) 0.6504(3) 0.58193(18) 0.0340(10) Uani 1 1 d . . .
C23 C 0.5432(5) 0.8446(4) 0.6757(3) 0.0486(15) Uani 1 1 d . . .
C24 C 0.5489(6) 0.9210(7) 0.6275(5) 0.119(4) Uani 1 1 d . . .
H24A H 0.6193 0.9393 0.6230 0.179 Uiso 1 1 calc R . .
H24B H 0.5090 0.9702 0.6438 0.179 Uiso 1 1 calc R . .
H24C H 0.5219 0.9024 0.5850 0.179 Uiso 1 1 calc R . .
C25 C 0.5769(5) 0.8779(6) 0.7419(3) 0.084(3) Uani 1 1 d . . .
H25A H 0.5651 0.8327 0.7748 0.127 Uiso 1 1 calc R . .
H25B H 0.5385 0.9306 0.7528 0.127 Uiso 1 1 calc R . .
H25C H 0.6491 0.8920 0.7409 0.127 Uiso 1 1 calc R . .
C26 C 0.6110(5) 0.7705(7) 0.6536(4) 0.088(3) Uani 1 1 d . . .
H26A H 0.5875 0.7491 0.6110 0.132 Uiso 1 1 calc R . .
H26B H 0.6087 0.7227 0.6854 0.132 Uiso 1 1 calc R . .
H26C H 0.6805 0.7918 0.6501 0.132 Uiso 1 1 calc R . .
C27 C 0.3236(4) 0.5526(4) 0.4179(2) 0.0412(13) Uani 1 1 d . . .
C28A C 0.4185(11) 0.6021(11) 0.4048(7) 0.052(4) Uani 0.50 1 d P A 1
H28A H 0.4672 0.5919 0.4404 0.078 Uiso 0.50 1 calc PR A 1
H28B H 0.4033 0.6648 0.4018 0.078 Uiso 0.50 1 calc PR A 1
H28C H 0.4471 0.5821 0.3635 0.078 Uiso 0.50 1 calc PR A 1
C29A C 0.3407(10) 0.4585(8) 0.4253(6) 0.053(3) Uani 0.50 1 d P A 1
H29A H 0.3712 0.4353 0.3856 0.080 Uiso 0.50 1 calc PR A 1
H29B H 0.2762 0.4290 0.4328 0.080 Uiso 0.50 1 calc PR A 1
H29C H 0.3862 0.4481 0.4626 0.080 Uiso 0.50 1 calc PR A 1
C30A C 0.2518(9) 0.5671(9) 0.3537(5) 0.047(3) Uani 0.50 1 d P A 1
H30A H 0.2827 0.5391 0.3159 0.071 Uiso 0.50 1 calc PR A 1
H30B H 0.2439 0.6299 0.3454 0.071 Uiso 0.50 1 calc PR A 1
H30C H 0.1854 0.5409 0.3613 0.071 Uiso 0.50 1 calc PR A 1
C28B C 0.2700(11) 0.4834(11) 0.3795(7) 0.074(5) Uani 0.50 1 d P A 2
H28D H 0.3130 0.4637 0.3439 0.111 Uiso 0.50 1 calc PR A 2
H28E H 0.2069 0.5073 0.3614 0.111 Uiso 0.50 1 calc PR A 2
H28F H 0.2549 0.4338 0.4081 0.111 Uiso 0.50 1 calc PR A 2
C29B C 0.3710(15) 0.6227(11) 0.3792(8) 0.071(5) Uani 0.50 1 d P A 2
H29D H 0.4166 0.5966 0.3473 0.107 Uiso 0.50 1 calc PR A 2
H29E H 0.4094 0.6616 0.4083 0.107 Uiso 0.50 1 calc PR A 2
H29F H 0.3185 0.6563 0.3562 0.107 Uiso 0.50 1 calc PR A 2
C30B C 0.4201(12) 0.5019(13) 0.4502(8) 0.087(5) Uani 0.50 1 d P A 2
H30D H 0.3969 0.4624 0.4846 0.131 Uiso 0.50 1 calc PR A 2
H30E H 0.4671 0.5448 0.4690 0.131 Uiso 0.50 1 calc PR A 2
H30F H 0.4543 0.4679 0.4165 0.131 Uiso 0.50 1 calc PR A 2
C31 C 0.1115(4) 0.5941(4) 0.7203(2) 0.0438(14) Uani 1 1 d . . .
H31A H 0.0708 0.5956 0.7605 0.053 Uiso 1 1 calc R . .
H31B H 0.0906 0.5420 0.6948 0.053 Uiso 1 1 calc R . .
C32 C 0.2187(4) 0.5855(4) 0.7386(2) 0.0399(13) Uani 1 1 d . . .
C33 C 0.2842(4) 0.5325(4) 0.7036(3) 0.0443(14) Uani 1 1 d . . .
H33A H 0.2594 0.4986 0.6680 0.053 Uiso 1 1 calc R . .
C34 C 0.3847(5) 0.5294(4) 0.7207(3) 0.0507(15) Uani 1 1 d . . .
H34A H 0.4281 0.4922 0.6967 0.061 Uiso 1 1 calc R . .
C35 C 0.4255(4) 0.5783(4) 0.7717(2) 0.0425(14) Uani 1 1 d . . .
C36 C 0.3600(4) 0.6309(4) 0.8070(2) 0.0411(13) Uani 1 1 d . . .
H36A H 0.3854 0.6654 0.8421 0.049 Uiso 1 1 calc R . .
C37 C 0.2581(4) 0.6331(4) 0.7912(2) 0.0427(14) Uani 1 1 d . . .
H37A H 0.2140 0.6678 0.8167 0.051 Uiso 1 1 calc R . .
C38 C 0.5362(4) 0.5691(4) 0.7881(3) 0.0500(15) Uani 1 1 d . . .
O39 O 0.5854(3) 0.5105(3) 0.7622(2) 0.0720(14) Uani 1 1 d . . .
N40 N 0.5759(3) 0.6253(3) 0.8321(2) 0.0514(13) Uani 1 1 d . . .
H40A H 0.5357 0.6655 0.8482 0.062 Uiso 1 1 calc R . .
C41 C 0.6824(4) 0.6246(5) 0.8552(3) 0.0554(16) Uani 1 1 d . . .
C42 C 0.7535(5) 0.6434(6) 0.7995(3) 0.086(3) Uani 1 1 d . . .
H42A H 0.7473 0.5970 0.7666 0.129 Uiso 1 1 calc R . .
H42B H 0.8231 0.6454 0.8162 0.129 Uiso 1 1 calc R . .
H42C H 0.7360 0.6998 0.7796 0.129 Uiso 1 1 calc R . .
C43 C 0.7054(5) 0.5368(5) 0.8872(4) 0.078(2) Uani 1 1 d . . .
H43A H 0.6560 0.5252 0.9213 0.117 Uiso 1 1 calc R . .
H43B H 0.7734 0.5382 0.9066 0.117 Uiso 1 1 calc R . .
H43C H 0.7017 0.4904 0.8542 0.117 Uiso 1 1 calc R . .
C44 C 0.6905(5) 0.6941(5) 0.9072(4) 0.068(2) Uani 1 1 d . . .
H44A H 0.6713 0.7509 0.8886 0.102 Uiso 1 1 calc R . .
H44B H 0.7601 0.6969 0.9237 0.102 Uiso 1 1 calc R . .
H44C H 0.6452 0.6796 0.9430 0.102 Uiso 1 1 calc R . .
N51 N 0.0449(3) 0.8194(3) 0.6047(2) 0.0385(11) Uani 1 1 d . . .
C52 C 0.0801(5) 0.9005(4) 0.6182(3) 0.0474(15) Uani 1 1 d . . .
H52A H 0.1169 0.9087 0.6579 0.057 Uiso 1 1 calc R . .
C53 C 0.0664(4) 0.9699(4) 0.5795(3) 0.0472(14) Uani 1 1 d . . .
H53A H 0.0952 1.0248 0.5911 0.057 Uiso 1 1 calc R . .
C54 C 0.0099(4) 0.9620(4) 0.5221(2) 0.0379(12) Uani 1 1 d . . .
C55 C -0.0273(4) 0.8792(4) 0.5079(3) 0.0429(13) Uani 1 1 d . . .
H55A H -0.0659 0.8700 0.4691 0.051 Uiso 1 1 calc R . .
C56 C -0.0090(4) 0.8109(4) 0.5492(3) 0.0433(14) Uani 1 1 d . . .
H56A H -0.0356 0.7550 0.5383 0.052 Uiso 1 1 calc R . .
C73 C 0.1178(6) 0.6019(6) 0.9464(4) 0.084(2) Uani 1 1 d . . .
H73A H 0.1334 0.5773 0.9030 0.101 Uiso 1 1 calc R . .
H73B H 0.1185 0.5540 0.9790 0.101 Uiso 1 1 calc R . .
C74 C 0.1925(5) 0.6728(6) 0.9652(4) 0.075(2) Uani 1 1 d . . .
H74A H 0.2490 0.6754 0.9341 0.090 Uiso 1 1 calc R . .
H74B H 0.2200 0.6635 1.0098 0.090 Uiso 1 1 calc R . .
C75 C 0.1285(5) 0.7555(6) 0.9617(4) 0.077(2) Uani 1 1 d . . .
H75A H 0.1543 0.8003 0.9925 0.092 Uiso 1 1 calc R . .
H75B H 0.1282 0.7803 0.9170 0.092 Uiso 1 1 calc R . .
O71 O 0.0309(4) 0.7278(4) 0.9791(2) 0.0765(15) Uani 1 1 d . . .
C72 C 0.0174(6) 0.6476(7) 0.9451(4) 0.091(3) Uani 1 1 d . . .
H72A H -0.0048 0.6588 0.8996 0.109 Uiso 1 1 calc R . .
H72B H -0.0343 0.6113 0.9667 0.109 Uiso 1 1 calc R . .
B80 B 0.4012(5) 0.8499(4) 0.9118(3) 0.0418(16) Uani 1 1 d . . .
F81 F 0.4529(3) 0.9218(2) 0.89019(19) 0.0725(11) Uani 1 1 d . . .
F82 F 0.3131(3) 0.8411(3) 0.87704(16) 0.0639(10) Uani 1 1 d . . .
F83 F 0.3822(3) 0.8585(2) 0.97794(14) 0.0594(10) Uani 1 1 d . . .
F84 F 0.4614(3) 0.7758(2) 0.90312(17) 0.0565(9) Uani 1 1 d . . .

loop_
_atom_site_aniso_label
_atom_site_aniso_U_11
_atom_site_aniso_U_22
_atom_site_aniso_U_33
_atom_site_aniso_U_23
_atom_site_aniso_U_13
_atom_site_aniso_U_12
Pt 0.03814(14) 0.03891(14) 0.02703(12) -0.00169(9) 0.00180(8) -0.00853(10)
C1 0.042(3) 0.050(4) 0.039(3) -0.003(3) 0.001(2) -0.016(3)
C2 0.046(3) 0.057(4) 0.042(3) -0.010(3) 0.001(3) -0.006(3)
N11 0.039(2) 0.034(3) 0.030(2) 0.0002(19) -0.0031(19) -0.008(2)
C12 0.041(3) 0.048(4) 0.034(3) -0.006(2) -0.005(2) -0.008(3)
C13 0.056(4) 0.044(4) 0.029(3) -0.004(2) -0.003(2) -0.016(3)
C14 0.045(3) 0.034(3) 0.035(3) 0.003(2) -0.007(2) -0.010(2)
C15 0.033(3) 0.036(3) 0.032(3) -0.002(2) 0.002(2) -0.005(2)
C16 0.040(3) 0.029(3) 0.024(2) 0.003(2) -0.005(2) -0.005(2)
C17 0.039(3) 0.031(3) 0.025(2) 0.002(2) -0.004(2) -0.001(2)
C18 0.031(3) 0.030(3) 0.034(3) -0.001(2) 0.002(2) -0.005(2)
C19 0.042(3) 0.030(3) 0.032(3) 0.001(2) -0.004(2) 0.000(2)
C20 0.038(3) 0.036(3) 0.032(3) -0.003(2) -0.006(2) -0.009(2)
C21 0.036(3) 0.040(3) 0.034(3) -0.007(2) -0.001(2) -0.011(2)
N22 0.043(3) 0.030(3) 0.029(2) 0.0008(18) 0.0005(19) -0.004(2)
C23 0.047(3) 0.051(4) 0.048(3) -0.001(3) 0.001(3) -0.022(3)
C24 0.090(6) 0.126(9) 0.141(8) 0.057(7) -0.030(6) -0.078(6)
C25 0.046(4) 0.125(8) 0.082(5) -0.051(5) -0.008(4) -0.016(4)
C26 0.046(4) 0.132(8) 0.086(5) -0.049(5) 0.000(4) -0.013(5)
C27 0.046(3) 0.041(4) 0.037(3) -0.016(3) 0.005(2) -0.001(3)
C28A 0.058(10) 0.056(11) 0.042(8) -0.009(7) 0.012(6) 0.005(8)
C29A 0.058(8) 0.036(7) 0.065(8) -0.023(6) -0.002(7) 0.011(6)
C30A 0.054(7) 0.061(9) 0.027(5) -0.016(6) 0.001(5) 0.012(7)
C28B 0.076(10) 0.082(12) 0.064(9) -0.040(9) 0.018(8) -0.025(9)
C29B 0.107(16) 0.047(9) 0.061(11) 0.013(8) 0.052(10) 0.016(10)
C30B 0.077(11) 0.103(14) 0.082(11) -0.031(10) -0.019(9) 0.036(10)
C31 0.050(3) 0.048(4) 0.033(3) 0.008(2) -0.004(3) -0.010(3)
C32 0.054(3) 0.034(3) 0.032(3) 0.006(2) 0.000(2) -0.007(3)
C33 0.057(4) 0.037(3) 0.038(3) -0.002(3) 0.005(3) -0.011(3)
C34 0.063(4) 0.042(4) 0.047(3) -0.006(3) 0.010(3) 0.000(3)
C35 0.051(3) 0.040(3) 0.037(3) 0.000(3) 0.008(3) 0.003(3)
C36 0.042(3) 0.047(4) 0.034(3) -0.004(2) -0.002(2) 0.002(3)
C37 0.044(3) 0.049(4) 0.034(3) -0.001(3) 0.002(2) 0.007(3)
C38 0.049(4) 0.050(4) 0.050(3) -0.011(3) 0.010(3) 0.000(3)
O39 0.059(3) 0.073(4) 0.085(3) -0.037(3) 0.015(2) 0.008(3)
N40 0.046(3) 0.048(3) 0.061(3) -0.013(3) 0.011(2) -0.002(2)
C41 0.036(3) 0.062(5) 0.068(4) -0.007(3) 0.009(3) -0.007(3)
C42 0.052(4) 0.129(8) 0.076(5) -0.019(5) 0.019(4) -0.020(5)
C43 0.043(4) 0.065(5) 0.126(7) -0.003(5) 0.004(4) 0.012(4)
C44 0.045(4) 0.084(6) 0.075(5) -0.020(4) -0.003(3) -0.006(4)
N51 0.040(3) 0.043(3) 0.032(2) -0.002(2) 0.004(2) 0.002(2)
C52 0.070(4) 0.038(4) 0.033(3) -0.002(2) -0.013(3) -0.005(3)
C53 0.061(4) 0.035(3) 0.046(3) -0.008(3) -0.017(3) 0.000(3)
C54 0.040(3) 0.037(3) 0.036(3) -0.008(2) -0.003(2) 0.000(3)
C55 0.043(3) 0.044(4) 0.042(3) 0.002(3) -0.011(2) -0.011(3)
C56 0.041(3) 0.042(4) 0.047(3) -0.004(3) -0.008(3) -0.014(3)
C73 0.101(6) 0.076(6) 0.076(5) -0.005(4) 0.023(5) 0.008(5)
C74 0.056(4) 0.106(7) 0.062(4) -0.006(4) 0.006(4) 0.014(5)
C75 0.064(5) 0.092(6) 0.074(5) -0.005(5) 0.007(4) 0.006(5)
O71 0.053(3) 0.107(5) 0.070(3) 0.000(3) 0.014(2) 0.016(3)
C72 0.075(5) 0.136(9) 0.061(5) 0.006(5) -0.002(4) -0.024(6)
B80 0.062(4) 0.023(3) 0.040(3) 0.002(3) -0.008(3) 0.005(3)
F81 0.093(3) 0.041(2) 0.083(3) 0.006(2) 0.000(2) -0.007(2)
F82 0.060(2) 0.085(3) 0.0463(19) -0.0010(19) -0.0181(17) 0.008(2)
F83 0.086(3) 0.056(2) 0.0359(17) -0.0051(15) -0.0087(16) 0.0241(19)
F84 0.073(2) 0.040(2) 0.056(2) -0.0089(16) -0.0051(18) 0.0155(17)

loop_
_atom_type_symbol
_atom_type_description
_atom_type_scat_dispersion_real
_atom_type_scat_dispersion_imag
_atom_type_scat_source
C C 0.0033 0.0016 'International Tables Vol C Tables 4.2.6.8 and 6.1.1.4'
H H 0.0000 0.0000 'International Tables Vol C Tables 4.2.6.8 and 6.1.1.4'
B B 0.0013 0.0007 'International Tables Vol C Tables 4.2.6.8 and 6.1.1.4'
N N 0.0061 0.0033 'International Tables Vol C Tables 4.2.6.8 and 6.1.1.4'
O O 0.0106 0.0060 'International Tables Vol C Tables 4.2.6.8 and 6.1.1.4'
F F 0.0171 0.0103 'International Tables Vol C Tables 4.2.6.8 and 6.1.1.4'
Pt Pt -1.7033 8.3905 'International Tables Vol C Tables 4.2.6.8 and 6.1.1.4'

loop_
_geom_angle_atom_site_label_1
_geom_angle_atom_site_label_2
_geom_angle_atom_site_label_3
_geom_angle
_geom_angle_site_symmetry_1
_geom_angle_site_symmetry_3
_geom_angle_publ_flag
C1 Pt C2 85.1(2) . . ?
C1 Pt C31 85.5(2) . . ?
C2 Pt C31 89.9(2) . . ?
C1 Pt N11 176.41(18) . . ?
C2 Pt N11 98.39(19) . . ?
C31 Pt N11 95.45(19) . . ?
C1 Pt N22 99.95(19) . . ?
C2 Pt N22 174.99(19) . . ?
C31 Pt N22 90.58(19) . . ?
N11 Pt N22 76.60(16) . . ?
C1 Pt N51 91.9(2) . . ?
C2 Pt N51 91.7(2) . . ?
C31 Pt N51 176.80(19) . . ?
N11 Pt N51 87.04(17) . . ?
N22 Pt N51 88.06(15) . . ?
Pt C1 H1A 109.5 . . ?
Pt C1 H1B 109.5 . . ?
H1A C1 H1B 109.5 . . ?
Pt C1 H1C 109.5 . . ?
H1A C1 H1C 109.5 . . ?
H1B C1 H1C 109.5 . . ?
Pt C2 H2A 109.5 . . ?
Pt C2 H2B 109.5 . . ?
H2A C2 H2B 109.5 . . ?
Pt C2 H2C 109.5 . . ?
H2A C2 H2C 109.5 . . ?
H2B C2 H2C 109.5 . . ?
C12 N11 C16 117.8(4) . . ?
C12 N11 Pt 126.2(4) . . ?
C16 N11 Pt 115.9(3) . . ?
N11 C12 C13 123.3(5) . . ?
N11 C12 H12A 118.4 . . ?
C13 C12 H12A 118.4 . . ?
C12 C13 C14 120.1(5) . . ?
C12 C13 H13A 119.9 . . ?
C14 C13 H13A 119.9 . . ?
C13 C14 C15 116.6(5) . . ?
C13 C14 C23 122.4(5) . . ?
C15 C14 C23 121.0(5) . . ?
C16 C15 C14 121.1(5) . . ?
C16 C15 H15A 119.5 . . ?
C14 C15 H15A 119.5 . . ?
N11 C16 C15 121.1(4) . . ?
N11 C16 C17 115.7(4) . . ?
C15 C16 C17 123.2(4) . . ?
N22 C17 C18 120.7(4) . . ?
N22 C17 C16 116.4(4) . . ?
C18 C17 C16 122.9(5) . . ?
C17 C18 C19 120.7(5) . . ?
C17 C18 H18A 119.6 . . ?
C19 C18 H18A 119.6 . . ?
C20 C19 C18 116.5(5) . . ?
C20 C19 C27 121.5(4) . . ?
C18 C19 C27 121.9(4) . . ?
C21 C20 C19 120.6(5) . . ?
C21 C20 H20A 119.7 . . ?
C19 C20 H20A 119.7 . . ?
N22 C21 C20 122.9(5) . . ?
N22 C21 H21A 118.6 . . ?
C20 C21 H21A 118.6 . . ?
C21 N22 C17 118.6(4) . . ?
C21 N22 Pt 126.0(3) . . ?
C17 N22 Pt 115.4(3) . . ?
C25 C23 C26 110.5(6) . . ?
C25 C23 C14 112.3(5) . . ?
C26 C23 C14 110.0(5) . . ?
C25 C23 C24 107.8(6) . . ?
C26 C23 C24 110.0(7) . . ?
C14 C23 C24 106.2(5) . . ?
C23 C24 H24A 109.5 . . ?
C23 C24 H24B 109.5 . . ?
H24A C24 H24B 109.5 . . ?
C23 C24 H24C 109.5 . . ?
H24A C24 H24C 109.5 . . ?
H24B C24 H24C 109.5 . . ?
C23 C25 H25A 109.5 . . ?
C23 C25 H25B 109.5 . . ?
H25A C25 H25B 109.5 . . ?
C23 C25 H25C 109.5 . . ?
H25A C25 H25C 109.5 . . ?
H25B C25 H25C 109.5 . . ?
C23 C26 H26A 109.5 . . ?
C23 C26 H26B 109.5 . . ?
H26A C26 H26B 109.5 . . ?
C23 C26 H26C 109.5 . . ?
H26A C26 H26C 109.5 . . ?
H26B C26 H26C 109.5 . . ?
C29A C27 C29B 134.5(9) . . ?
C29A C27 C28B 55.3(8) . . ?
C29B C27 C28B 115.7(10) . . ?
C29A C27 C28A 112.7(9) . . ?
C29B C27 C28A 34.1(7) . . ?
C28B C27 C28A 131.2(8) . . ?
C29A C27 C19 110.2(7) . . ?
C29B C27 C19 112.8(7) . . ?
C28B C27 C19 114.5(6) . . ?
C28A C27 C19 113.7(7) . . ?
C29A C27 C30A 107.8(8) . . ?
C29B C27 C30A 73.5(10) . . ?
C28B C27 C30A 53.2(8) . . ?
C28A C27 C30A 105.7(8) . . ?
C19 C27 C30A 106.3(5) . . ?
C29A C27 C30B 50.9(8) . . ?
C29B C27 C30B 103.1(11) . . ?
C28B C27 C30B 104.0(10) . . ?
C28A C27 C30B 69.9(9) . . ?
C19 C27 C30B 105.0(6) . . ?
C30A C27 C30B 147.2(7) . . ?
C27 C28A H28A 109.5 . . ?
C27 C28A H28B 109.5 . . ?
C27 C28A H28C 109.5 . . ?
C27 C29A H29A 109.5 . . ?
C27 C29A H29B 109.5 . . ?
C27 C29A H29C 109.5 . . ?
C27 C30A H30A 109.5 . . ?
C27 C30A H30B 109.5 . . ?
C27 C30A H30C 109.5 . . ?
C27 C28B H28D 109.5 . . ?
C27 C28B H28E 109.5 . . ?
H28D C28B H28E 109.5 . . ?
C27 C28B H28F 109.5 . . ?
H28D C28B H28F 109.5 . . ?
H28E C28B H28F 109.5 . . ?
C27 C29B H29D 109.5 . . ?
C27 C29B H29E 109.5 . . ?
H29D C29B H29E 109.5 . . ?
C27 C29B H29F 109.5 . . ?
H29D C29B H29F 109.5 . . ?
H29E C29B H29F 109.5 . . ?
C27 C30B H30D 109.5 . . ?
C27 C30B H30E 109.5 . . ?
H30D C30B H30E 109.5 . . ?
C27 C30B H30F 109.5 . . ?
H30D C30B H30F 109.5 . . ?
H30E C30B H30F 109.5 . . ?
C32 C31 Pt 112.7(4) . . ?
C32 C31 H31A 109.0 . . ?
Pt C31 H31A 109.0 . . ?
C32 C31 H31B 109.0 . . ?
Pt C31 H31B 109.0 . . ?
H31A C31 H31B 107.8 . . ?
C33 C32 C37 118.1(5) . . ?
C33 C32 C31 121.8(5) . . ?
C37 C32 C31 120.0(5) . . ?
C34 C33 C32 119.8(5) . . ?
C34 C33 H33A 120.1 . . ?
C32 C33 H33A 120.1 . . ?
C33 C34 C35 122.7(6) . . ?
C33 C34 H34A 118.7 . . ?
C35 C34 H34A 118.7 . . ?
C34 C35 C36 117.5(5) . . ?
C34 C35 C38 119.0(5) . . ?
C36 C35 C38 123.4(5) . . ?
C37 C36 C35 120.4(5) . . ?
C37 C36 H36A 119.8 . . ?
C35 C36 H36A 119.8 . . ?
C36 C37 C32 121.4(5) . . ?
C36 C37 H37A 119.3 . . ?
C32 C37 H37A 119.3 . . ?
O39 C38 N40 123.1(6) . . ?
O39 C38 C35 119.5(5) . . ?
N40 C38 C35 117.3(5) . . ?
C38 N40 C41 124.8(5) . . ?
C38 N40 H40A 117.6 . . ?
C41 N40 H40A 117.6 . . ?
N40 C41 C44 106.2(5) . . ?
N40 C41 C42 110.8(5) . . ?
C44 C41 C42 111.1(6) . . ?
N40 C41 C43 109.2(5) . . ?
C44 C41 C43 107.8(6) . . ?
C42 C41 C43 111.6(6) . . ?
C41 C42 H42A 109.5 . . ?
C41 C42 H42B 109.5 . . ?
H42A C42 H42B 109.5 . . ?
C41 C42 H42C 109.5 . . ?
H42A C42 H42C 109.5 . . ?
H42B C42 H42C 109.5 . . ?
C41 C43 H43A 109.5 . . ?
C41 C43 H43B 109.5 . . ?
H43A C43 H43B 109.5 . . ?
C41 C43 H43C 109.5 . . ?
H43A C43 H43C 109.5 . . ?
H43B C43 H43C 109.5 . . ?
C41 C44 H44A 109.5 . . ?
C41 C44 H44B 109.5 . . ?
H44A C44 H44B 109.5 . . ?
C41 C44 H44C 109.5 . . ?
H44A C44 H44C 109.5 . . ?
H44B C44 H44C 109.5 . . ?
C56 N51 C52 116.2(5) . . ?
C56 N51 Pt 121.4(4) . . ?
C52 N51 Pt 122.3(4) . . ?
C53 C52 N51 124.2(5) . . ?
C53 C52 H52A 117.9 . . ?
N51 C52 H52A 117.9 . . ?
C52 C53 C54 120.0(6) . . ?
C52 C53 H53A 120.0 . . ?
C54 C53 H53A 120.0 . . ?
C55 C54 C53 116.3(5) . . ?
C55 C54 C54 121.6(6) . 3_576 ?
C53 C54 C54 122.2(6) . 3_576 ?
C56 C55 C54 120.5(5) . . ?
C56 C55 H55A 119.7 . . ?
C54 C55 H55A 119.7 . . ?
N51 C56 C55 122.8(5) . . ?
N51 C56 H56A 118.6 . . ?
C55 C56 H56A 118.6 . . ?
C72 C73 C74 104.3(7) . . ?
C72 C73 H73A 110.9 . . ?
C74 C73 H73A 110.9 . . ?
C72 C73 H73B 110.9 . . ?
C74 C73 H73B 110.9 . . ?
H73A C73 H73B 108.9 . . ?
C73 C74 C75 102.7(6) . . ?
C73 C74 H74A 111.2 . . ?
C75 C74 H74A 111.2 . . ?
C73 C74 H74B 111.2 . . ?
C75 C74 H74B 111.2 . . ?
H74A C74 H74B 109.1 . . ?
O71 C75 C74 104.5(7) . . ?
O71 C75 H75A 110.9 . . ?
C74 C75 H75A 110.9 . . ?
O71 C75 H75B 110.9 . . ?
C74 C75 H75B 110.9 . . ?
H75A C75 H75B 108.9 . . ?
C75 O71 C72 104.2(6) . . ?
O71 C72 C73 106.7(6) . . ?
O71 C72 H72A 110.4 . . ?
C73 C72 H72A 110.4 . . ?
O71 C72 H72B 110.4 . . ?
C73 C72 H72B 110.4 . . ?
H72A C72 H72B 108.6 . . ?
F82 B80 F81 109.7(5) . . ?
F82 B80 F83 110.7(5) . . ?
F81 B80 F83 109.7(5) . . ?
F82 B80 F84 109.9(5) . . ?
F81 B80 F84 108.7(5) . . ?
F83 B80 F84 108.2(5) . . ?

loop_
_geom_bond_atom_site_label_1
_geom_bond_atom_site_label_2
_geom_bond_distance
_geom_bond_site_symmetry_2
_geom_bond_publ_flag
Pt C1 2.049(5) . ?
Pt C2 2.075(5) . ?
Pt C31 2.097(5) . ?
Pt N11 2.150(4) . ?
Pt N22 2.164(4) . ?
Pt N51 2.169(5) . ?
C1 H1A 0.9800 . ?
C1 H1B 0.9800 . ?
C1 H1C 0.9800 . ?
C2 H2A 0.9800 . ?
C2 H2B 0.9800 . ?
C2 H2C 0.9800 . ?
N11 C12 1.338(6) . ?
N11 C16 1.358(6) . ?
C12 C13 1.370(7) . ?
C12 H12A 0.9500 . ?
C13 C14 1.379(8) . ?
C13 H13A 0.9500 . ?
C14 C15 1.399(7) . ?
C14 C23 1.529(8) . ?
C15 C16 1.374(7) . ?
C15 H15A 0.9500 . ?
C16 C17 1.487(7) . ?
C17 N22 1.348(6) . ?
C17 C18 1.393(7) . ?
C18 C19 1.394(7) . ?
C18 H18A 0.9500 . ?
C19 C20 1.374(7) . ?
C19 C27 1.525(7) . ?
C20 C21 1.373(7) . ?
C20 H20A 0.9500 . ?
C21 N22 1.330(6) . ?
C21 H21A 0.9500 . ?
C23 C25 1.509(8) . ?
C23 C26 1.518(11) . ?
C23 C24 1.532(10) . ?
C24 H24A 0.9800 . ?
C24 H24B 0.9800 . ?
C24 H24C 0.9800 . ?
C25 H25A 0.9800 . ?
C25 H25B 0.9800 . ?
C25 H25C 0.9800 . ?
C26 H26A 0.9800 . ?
C26 H26B 0.9800 . ?
C26 H26C 0.9800 . ?
C27 C29A 1.463(13) . ?
C27 C29B 1.478(16) . ?
C27 C28B 1.491(13) . ?
C27 C28A 1.494(17) . ?
C27 C30A 1.627(12) . ?
C27 C30B 1.628(16) . ?
C28A H28A 0.9800 . ?
C28A H28B 0.9800 . ?
C28A H28C 0.9800 . ?
C29A H29A 0.9800 . ?
C29A H29B 0.9800 . ?
C29A H29C 0.9800 . ?
C30A H30A 0.9800 . ?
C30A H30B 0.9800 . ?
C30A H30C 0.9800 . ?
C28B H28D 0.9800 . ?
C28B H28E 0.9800 . ?
C28B H28F 0.9800 . ?
C29B H29D 0.9800 . ?
C29B H29E 0.9800 . ?
C29B H29F 0.9800 . ?
C30B H30D 0.9800 . ?
C30B H30E 0.9800 . ?
C30B H30F 0.9800 . ?
C31 C32 1.469(7) . ?
C31 H31A 0.9900 . ?
C31 H31B 0.9900 . ?
C32 C33 1.392(8) . ?
C32 C37 1.396(7) . ?
C33 C34 1.374(8) . ?
C33 H33A 0.9500 . ?
C34 C35 1.389(8) . ?
C34 H34A 0.9500 . ?
C35 C36 1.391(7) . ?
C35 C38 1.506(8) . ?
C36 C37 1.385(7) . ?
C36 H36A 0.9500 . ?
C37 H37A 0.9500 . ?
C38 O39 1.231(7) . ?
C38 N40 1.348(7) . ?
N40 C41 1.482(7) . ?
N40 H40A 0.8800 . ?
C41 C44 1.506(9) . ?
C41 C42 1.518(8) . ?
C41 C43 1.522(10) . ?
C42 H42A 0.9800 . ?
C42 H42B 0.9800 . ?
C42 H42C 0.9800 . ?
C43 H43A 0.9800 . ?
C43 H43B 0.9800 . ?
C43 H43C 0.9800 . ?
C44 H44A 0.9800 . ?
C44 H44B 0.9800 . ?
C44 H44C 0.9800 . ?
N51 C56 1.340(7) . ?
N51 C52 1.351(7) . ?
C52 C53 1.337(8) . ?
C52 H52A 0.9500 . ?
C53 C54 1.391(7) . ?
C53 H53A 0.9500 . ?
C54 C55 1.387(7) . ?
C54 C54 1.493(11) 3_576 ?
C55 C56 1.364(8) . ?
C55 H55A 0.9500 . ?
C56 H56A 0.9500 . ?
C73 C72 1.502(11) . ?
C73 C74 1.514(11) . ?
C73 H73A 0.9900 . ?
C73 H73B 0.9900 . ?
C74 C75 1.522(11) . ?
C74 H74A 0.9900 . ?
C74 H74B 0.9900 . ?
C75 O71 1.412(8) . ?
C75 H75A 0.9900 . ?
C75 H75B 0.9900 . ?
O71 C72 1.419(10) . ?
C72 H72A 0.9900 . ?
C72 H72B 0.9900 . ?
B80 F82 1.366(7) . ?
B80 F81 1.372(7) . ?
B80 F83 1.389(7) . ?
B80 F84 1.397(7) . ?

loop_
_geom_hbond_atom_site_label_D
_geom_hbond_atom_site_label_H
_geom_hbond_atom_site_label_A
_geom_hbond_distance_DH
_geom_hbond_distance_HA
_geom_hbond_distance_DA
_geom_hbond_angle_DHA
_geom_hbond_site_symmetry_A
N40 H40A F84 0.88 2.26 3.125(6) 167.8 .

loop_
_geom_torsion_atom_site_label_1
_geom_torsion_atom_site_label_2
_geom_torsion_atom_site_label_3
_geom_torsion_atom_site_label_4
_geom_torsion
_geom_torsion_site_symmetry_1
_geom_torsion_site_symmetry_2
_geom_torsion_site_symmetry_3
_geom_torsion_site_symmetry_4
_geom_torsion_publ_flag
C1 Pt N11 C12 166(3) . . . . ?
C2 Pt N11 C12 2.3(5) . . . . ?
C31 Pt N11 C12 -88.4(5) . . . . ?
N22 Pt N11 C12 -177.7(5) . . . . ?
N51 Pt N11 C12 93.6(5) . . . . ?
C1 Pt N11 C16 -15(3) . . . . ?
C2 Pt N11 C16 -178.8(4) . . . . ?
C31 Pt N11 C16 90.4(4) . . . . ?
N22 Pt N11 C16 1.1(3) . . . . ?
N51 Pt N11 C16 -87.6(4) . . . . ?
C16 N11 C12 C13 -1.1(8) . . . . ?
Pt N11 C12 C13 177.7(4) . . . . ?
N11 C12 C13 C14 0.3(9) . . . . ?
C12 C13 C14 C15 0.7(8) . . . . ?
C12 C13 C14 C23 179.6(5) . . . . ?
C13 C14 C15 C16 -1.0(8) . . . . ?
C23 C14 C15 C16 -180.0(5) . . . . ?
C12 N11 C16 C15 0.8(7) . . . . ?
Pt N11 C16 C15 -178.2(4) . . . . ?
C12 N11 C16 C17 178.9(5) . . . . ?
Pt N11 C16 C17 -0.1(6) . . . . ?
C14 C15 C16 N11 0.3(8) . . . . ?
C14 C15 C16 C17 -177.7(5) . . . . ?
N11 C16 C17 N22 -1.8(7) . . . . ?
C15 C16 C17 N22 176.2(5) . . . . ?
N11 C16 C17 C18 179.1(5) . . . . ?
C15 C16 C17 C18 -2.8(8) . . . . ?
N22 C17 C18 C19 -0.9(8) . . . . ?
C16 C17 C18 C19 178.1(5) . . . . ?
C17 C18 C19 C20 0.6(7) . . . . ?
C17 C18 C19 C27 -179.1(5) . . . . ?
C18 C19 C20 C21 -0.4(7) . . . . ?
C27 C19 C20 C21 179.3(5) . . . . ?
C19 C20 C21 N22 0.4(8) . . . . ?
C20 C21 N22 C17 -0.7(8) . . . . ?
C20 C21 N22 Pt 178.3(4) . . . . ?
C18 C17 N22 C21 0.9(7) . . . . ?
C16 C17 N22 C21 -178.1(5) . . . . ?
C18 C17 N22 Pt -178.2(4) . . . . ?
C16 C17 N22 Pt 2.8(6) . . . . ?
C1 Pt N22 C21 -2.1(5) . . . . ?
C2 Pt N22 C21 179(24) . . . . ?
C31 Pt N22 C21 83.4(4) . . . . ?
N11 Pt N22 C21 178.9(5) . . . . ?
N51 Pt N22 C21 -93.7(4) . . . . ?
C1 Pt N22 C17 176.9(4) . . . . ?
C2 Pt N22 C17 -2(2) . . . . ?
C31 Pt N22 C17 -97.6(4) . . . . ?
N11 Pt N22 C17 -2.1(3) . . . . ?
N51 Pt N22 C17 85.3(4) . . . . ?
C13 C14 C23 C25 17.9(9) . . . . ?
C15 C14 C23 C25 -163.2(6) . . . . ?
C13 C14 C23 C26 141.4(6) . . . . ?
C15 C14 C23 C26 -39.8(8) . . . . ?
C13 C14 C23 C24 -99.7(7) . . . . ?
C15 C14 C23 C24 79.2(8) . . . . ?
C20 C19 C27 C29A -67.1(9) . . . . ?
C18 C19 C27 C29A 112.5(8) . . . . ?
C20 C19 C27 C29B 128.0(10) . . . . ?
C18 C19 C27 C29B -52.4(11) . . . . ?
C20 C19 C27 C28B -7.1(11) . . . . ?
C18 C19 C27 C28B 172.6(9) . . . . ?
C20 C19 C27 C28A 165.2(8) . . . . ?
C18 C19 C27 C28A -15.1(10) . . . . ?
C20 C19 C27 C30A 49.4(8) . . . . ?
C18 C19 C27 C30A -131.0(7) . . . . ?
C20 C19 C27 C30B -120.5(9) . . . . ?
C18 C19 C27 C30B 59.1(10) . . . . ?
C1 Pt C31 C32 171.7(4) . . . . ?
C2 Pt C31 C32 -103.3(4) . . . . ?
N11 Pt C31 C32 -4.8(4) . . . . ?
N22 Pt C31 C32 71.7(4) . . . . ?
N51 Pt C31 C32 136(3) . . . . ?
Pt C31 C32 C33 -98.3(6) . . . . ?
Pt C31 C32 C37 80.0(5) . . . . ?
C37 C32 C33 C34 -1.1(8) . . . . ?
C31 C32 C33 C34 177.2(5) . . . . ?
C32 C33 C34 C35 -0.9(9) . . . . ?
C33 C34 C35 C36 1.3(9) . . . . ?
C33 C34 C35 C38 178.5(5) . . . . ?
C34 C35 C36 C37 0.2(8) . . . . ?
C38 C35 C36 C37 -176.9(5) . . . . ?
C35 C36 C37 C32 -2.2(9) . . . . ?
C33 C32 C37 C36 2.6(8) . . . . ?
C31 C32 C37 C36 -175.8(5) . . . . ?
C34 C35 C38 O39 -9.6(9) . . . . ?
C36 C35 C38 O39 167.5(6) . . . . ?
C34 C35 C38 N40 171.8(5) . . . . ?
C36 C35 C38 N40 -11.2(9) . . . . ?
O39 C38 N40 C41 -0.2(10) . . . . ?
C35 C38 N40 C41 178.4(5) . . . . ?
C38 N40 C41 C44 -175.9(6) . . . . ?
C38 N40 C41 C42 63.4(9) . . . . ?
C38 N40 C41 C43 -60.0(8) . . . . ?
C1 Pt N51 C56 -41.4(4) . . . . ?
C2 Pt N51 C56 -126.5(4) . . . . ?
C31 Pt N51 C56 -6(4) . . . . ?
N11 Pt N51 C56 135.2(4) . . . . ?
N22 Pt N51 C56 58.5(4) . . . . ?
C1 Pt N51 C52 142.8(4) . . . . ?
C2 Pt N51 C52 57.7(5) . . . . ?
C31 Pt N51 C52 178(24) . . . . ?
N11 Pt N51 C52 -40.6(4) . . . . ?
N22 Pt N51 C52 -117.3(4) . . . . ?
C56 N51 C52 C53 -1.8(9) . . . . ?
Pt N51 C52 C53 174.2(5) . . . . ?
N51 C52 C53 C54 2.3(10) . . . . ?
C52 C53 C54 C55 -1.6(8) . . . . ?
C52 C53 C54 C54 178.4(6) . . . 3_576 ?
C53 C54 C55 C56 0.5(8) . . . . ?
C54 C54 C55 C56 -179.4(6) 3_576 . . . ?
C52 N51 C56 C55 0.6(8) . . . . ?
Pt N51 C56 C55 -175.4(4) . . . . ?
C54 C55 C56 N51 -0.1(9) . . . . ?
C72 C73 C74 C75 -9.1(8) . . . . ?
C73 C74 C75 O71 31.7(7) . . . . ?
C74 C75 O71 C72 -42.9(7) . . . . ?
C75 O71 C72 C73 37.2(8) . . . . ?
C74 C73 C72 O71 -16.2(8) . . . . ?
